data_7117584
loop_
_publ_author_name
'Rawling, M. J.'
'Storr, T. E.'
'Bawazir, W. A.'
'Cully, S. J.'
'Lewis, W.'
'Makki, M. S. I. T.'
'Strutt, I. R.'
'Jones, G.'
'Hamza, D.'
'Stockman, R. A.'

_publ_section_title
;
 Facile access to a heterocyclic, sp(3)-rich chemical scaffold via a
 tandem condensation/intramolecular nitrone-alkene [3+2] cycloaddition
 strategy.
;
_journal_issue 64
_journal_name_full 'Chemical communications (Cambridge, England)'
_journal_page_first 12867
_journal_page_last 12870
_journal_paper_doi 10.1039/c5cc05070g
_journal_volume 51
_journal_year 2015
_chemical_formula_moiety 'C18 H24 N2 O2'
_chemical_formula_sum 'C18 H24 N2 O2'
_chemical_formula_weight 300.39
_space_group_crystal_system triclinic
_space_group_IT_number 2
_space_group_name_Hall '-P 1'
_space_group_name_H-M_alt 'P -1'
_symmetry_space_group_name_Hall '-P 1'
_symmetry_space_group_name_H-M 'P -1'
_atom_sites_solution_hydrogens mixed
_atom_sites_solution_primary iterative
_atom_sites_solution_secondary difmap
_audit_creation_date 2015-01-15
_audit_creation_method
;
Olex2 1.2
(compiled 2014.11.28 svn.r3106 for OlexSys, GUI svn.r4959)
;
_audit_update_record
;
2015-04-21 deposited with the CCDC.
2015-07-09 downloaded from the CCDC.
;
_cell_angle_alpha 107.964(7)
_cell_angle_beta 98.204(8)
_cell_angle_gamma 97.133(7)
_cell_formula_units_Z 2
_cell_length_a 8.0233(8)
_cell_length_b 8.5269(6)
_cell_length_c 12.1531(9)
_cell_measurement_reflns_used 5259
_cell_measurement_temperature 120(2)
_cell_measurement_theta_max 73.4390
_cell_measurement_theta_min 3.8900
_cell_volume 770.22(12)
_computing_cell_refinement
;
CrysAlisPro, Agilent Technologies,
Version 1.171.37.31 (release 14-01-2014 CrysAlis171 .NET)
(compiled Jan 14 2014,18:38:05)
;
_computing_data_collection
;
CrysAlisPro, Agilent Technologies,
Version 1.171.37.31 (release 14-01-2014 CrysAlis171 .NET)
(compiled Jan 14 2014,18:38:05)
;
_computing_data_reduction
;
CrysAlisPro, Agilent Technologies,
Version 1.171.37.31 (release 14-01-2014 CrysAlis171 .NET)
(compiled Jan 14 2014,18:38:05)
;
_computing_molecular_graphics 'Olex2 (Dolomanov et al., 2009)'
_computing_publication_material 'Olex2 (Dolomanov et al., 2009)'
_computing_structure_refinement 'ShelXL (Sheldrick, 2008)'
_computing_structure_solution 'olex2.solve (Bourhis et al., 2015)'
_diffrn_ambient_environment N~2~
_diffrn_ambient_temperature 120(2)
_diffrn_crystal_treatment 'flash frozen in gaseous N2'
_diffrn_detector 'CCD area detector'
_diffrn_detector_area_resol_mean 10.6296
_diffrn_detector_type 'Agilent Diffraction Atlas detector'
_diffrn_measured_fraction_theta_full 0.999
_diffrn_measured_fraction_theta_max 0.979
_diffrn_measurement_details
;
  1 omega  -31.00   24.00   1.0000   25.0000
omega____ theta____ kappa____ phi______ frames
    -      -38.5000   38.0000   30.0000 55

  2 omega  -70.00  -18.00   1.0000   25.0000
omega____ theta____ kappa____ phi______ frames
    -      -38.5000  -38.0000   60.0000 52

  3 omega  -46.00  -18.00   1.0000   25.0000
omega____ theta____ kappa____ phi______ frames
    -      -38.5000  -38.0000  -90.0000 28

  4 omega  -29.00   -3.00   1.0000   25.0000
omega____ theta____ kappa____ phi______ frames
    -      -38.5000  -90.0000 -147.1678 26

  5 omega  -93.00  -54.00   1.0000   25.0000
omega____ theta____ kappa____ phi______ frames
    -      -38.5000  -38.0000  -90.0000 39

  6 omega  -87.00  -13.00   1.0000   25.0000
omega____ theta____ kappa____ phi______ frames
    -      -38.5000  125.0000 -150.0000 74

  7 omega -107.00  -80.00   1.0000   25.0000
omega____ theta____ kappa____ phi______ frames
    -      -38.5000  -38.0000   60.0000 27

  8 omega    2.00   92.00   1.0000   25.0000
omega____ theta____ kappa____ phi______ frames
    -       41.4304 -125.0000  150.0000 90

  9 omega    9.00   34.00   1.0000   25.0000
omega____ theta____ kappa____ phi______ frames
    -       42.0000   85.0000 -130.4479 25

 10 omega   11.00   36.00   1.0000   25.0000
omega____ theta____ kappa____ phi______ frames
    -       42.0000   80.0000  -33.8609 25

 11 omega   14.00   41.00   1.0000   25.0000
omega____ theta____ kappa____ phi______ frames
    -       46.0000   82.0000    8.1081 27

 12 omega   19.00   45.00   1.0000   25.0000
omega____ theta____ kappa____ phi______ frames
    -       50.0000   82.0000   96.2211 26

 13 omega   19.00   44.00   1.0000   25.0000
omega____ theta____ kappa____ phi______ frames
    -       50.0000   81.0000  154.9889 25

 14 omega   29.00   54.00   1.0000   25.0000
omega____ theta____ kappa____ phi______ frames
    -       54.0000   76.0000 -148.2209 25

 15 omega   76.00  124.00   1.0000   25.0000
omega____ theta____ kappa____ phi______ frames
    -       54.0000   76.0000 -148.2209 48

 16 omega   29.00   81.00   1.0000   25.0000
omega____ theta____ kappa____ phi______ frames
    -       58.0000   76.0000  -15.0448 52

 17 omega   32.00   62.00   1.0000   25.0000
omega____ theta____ kappa____ phi______ frames
    -       58.0000   77.0000  175.0697 30

 18 omega   31.00   62.00   1.0000   25.0000
omega____ theta____ kappa____ phi______ frames
    -       58.0000   73.0000 -120.7387 31

 19 omega   84.00  127.00   1.0000   25.0000
omega____ theta____ kappa____ phi______ frames
    -       58.0000   76.0000  -15.0448 43

 20 omega   36.00   72.00   1.0000   25.0000
omega____ theta____ kappa____ phi______ frames
    -       62.0000   74.0000  -70.4393 36

 21 omega   32.00   58.00   1.0000   25.0000
omega____ theta____ kappa____ phi______ frames
    -       62.0000   76.0000   35.9575 26

 22 omega   32.00   64.00   1.0000   25.0000
omega____ theta____ kappa____ phi______ frames
    -       62.0000   77.0000  120.6555 32

 23 omega   38.00   69.00   1.0000   25.0000
omega____ theta____ kappa____ phi______ frames
    -       66.0000   75.0000   78.1729 31

 24 omega   38.00   65.00   1.0000   25.0000
omega____ theta____ kappa____ phi______ frames
    -       66.0000   75.0000  -96.9841 27

 25 omega   41.00   74.00   1.0000   25.0000
omega____ theta____ kappa____ phi______ frames
    -       70.0000   76.0000  134.4010 33

 26 omega   43.00   70.00   1.0000   25.0000
omega____ theta____ kappa____ phi______ frames
    -       70.0000   68.0000   30.9778 27

 27 omega   60.00   87.00   1.0000  100.0000
omega____ theta____ kappa____ phi______ frames
    -       82.0000   64.0000   41.8181 27

 28 omega   66.00  151.00   1.0000  100.0000
omega____ theta____ kappa____ phi______ frames
    -       94.0000   71.0000   72.0085 85

 29 omega   80.00  172.00   1.0000  100.0000
omega____ theta____ kappa____ phi______ frames
    -      104.5000   61.0000  -30.0000 92

 30 omega   67.00   94.00   1.0000  100.0000
omega____ theta____ kappa____ phi______ frames
    -      104.5000  -94.0000  -30.0000 27

 31 omega   85.00  173.00   1.0000  100.0000
omega____ theta____ kappa____ phi______ frames
    -      104.5000   61.0000   30.0000 88

 32 omega   48.00   84.00   1.0000  100.0000
omega____ theta____ kappa____ phi______ frames
    -      104.5000  -30.0000 -150.0000 36

 33 omega   82.00  165.00   1.0000  100.0000
omega____ theta____ kappa____ phi______ frames
    -      104.5000   45.0000  150.0000 83

 34 omega   79.00  104.00   1.0000  100.0000
omega____ theta____ kappa____ phi______ frames
    -      104.5000   61.0000  150.0000 25

 35 omega   79.00  107.00   1.0000  100.0000
omega____ theta____ kappa____ phi______ frames
    -      104.5000   61.0000  -60.0000 28

 36 omega   75.00  100.00   1.0000  100.0000
omega____ theta____ kappa____ phi______ frames
    -      104.5000   77.0000  -60.0000 25

 37 omega   79.00  137.00   1.0000  100.0000
omega____ theta____ kappa____ phi______ frames
    -      104.5000   61.0000  -90.0000 58

 38 omega   74.00  176.00   1.0000  100.0000
omega____ theta____ kappa____ phi______ frames
    -      104.5000   77.0000  -90.0000 102

 39 omega   25.00   87.00   1.0000  100.0000
omega____ theta____ kappa____ phi______ frames
    -      104.5000  -94.0000  120.0000 62

 40 omega  124.00  159.00   1.0000  100.0000
omega____ theta____ kappa____ phi______ frames
    -      104.5000   61.0000    0.0000 35

 41 omega   78.00  116.00   1.0000  100.0000
omega____ theta____ kappa____ phi______ frames
    -      104.5000   61.0000    0.0000 38

 42 omega   36.00   95.00   1.0000  100.0000
omega____ theta____ kappa____ phi______ frames
    -      104.5000  -45.0000  -60.0000 59

 43 omega   74.00  175.00   1.0000  100.0000
omega____ theta____ kappa____ phi______ frames
    -      104.5000   77.0000 -150.0000 101

 44 omega   76.00  141.00   1.0000  100.0000
omega____ theta____ kappa____ phi______ frames
    -      104.5000   77.0000 -180.0000 65

 45 omega   74.00  100.00   1.0000  100.0000
omega____ theta____ kappa____ phi______ frames
    -      104.5000   77.0000 -120.0000 26

 46 omega  122.00  149.00   1.0000  100.0000
omega____ theta____ kappa____ phi______ frames
    -      104.5000   77.0000  -60.0000 27

 47 omega   78.00  104.00   1.0000  100.0000
omega____ theta____ kappa____ phi______ frames
    -      104.5000   61.0000 -180.0000 26

 48 omega   33.00  107.00   1.0000  100.0000
omega____ theta____ kappa____ phi______ frames
    -      104.5000  -94.0000 -180.0000 74

 49 omega  119.00  162.00   1.0000  100.0000
omega____ theta____ kappa____ phi______ frames
    -      104.5000   77.0000   90.0000 43

 50 omega   35.00  132.00   1.0000  100.0000
omega____ theta____ kappa____ phi______ frames
    -      104.5000  -77.0000 -150.0000 97

 51 omega   74.00  107.00   1.0000  100.0000
omega____ theta____ kappa____ phi______ frames
    -      104.5000   77.0000   90.0000 33

 52 omega   38.00  121.00   1.0000  100.0000
omega____ theta____ kappa____ phi______ frames
    -      104.5000 -125.0000   90.0000 83
;
_diffrn_measurement_device '\k-geometry diffractometer'
_diffrn_measurement_device_type 'GV1000, Atlas'
_diffrn_measurement_method '\w scans'
_diffrn_measurement_specimen_support 'MiTeGen micromount'
_diffrn_orient_matrix_UB_11 -0.1282903000
_diffrn_orient_matrix_UB_12 -0.1655068000
_diffrn_orient_matrix_UB_13 -0.0600703000
_diffrn_orient_matrix_UB_21 -0.1052843000
_diffrn_orient_matrix_UB_22 0.0507179000
_diffrn_orient_matrix_UB_23 0.0977930000
_diffrn_orient_matrix_UB_31 -0.1064522000
_diffrn_orient_matrix_UB_32 0.0854279000
_diffrn_orient_matrix_UB_33 -0.0725528000
_diffrn_radiation_collimation 'focusing mirrors'
_diffrn_radiation_monochromator mirror
_diffrn_radiation_probe x-ray
_diffrn_radiation_type CuK\a
_diffrn_radiation_wavelength 1.54184
_diffrn_reflns_av_R_equivalents 0.0530
_diffrn_reflns_av_unetI/netI 0.0333
_diffrn_reflns_laue_measured_fraction_full 0.999
_diffrn_reflns_laue_measured_fraction_max 0.979
_diffrn_reflns_limit_h_max 9
_diffrn_reflns_limit_h_min -9
_diffrn_reflns_limit_k_max 10
_diffrn_reflns_limit_k_min -10
_diffrn_reflns_limit_l_max 15
_diffrn_reflns_limit_l_min -14
_diffrn_reflns_number 10903
_diffrn_reflns_point_group_measured_fraction_full 0.999
_diffrn_reflns_point_group_measured_fraction_max 0.979
_diffrn_reflns_theta_full 67.684
_diffrn_reflns_theta_max 73.880
_diffrn_reflns_theta_min 3.896
_diffrn_source 'microfocus sealed tube'
_diffrn_source_target Cu
_diffrn_source_type 'Agilent Diffraction microfocus tube'
_exptl_absorpt_coefficient_mu 0.672
_exptl_absorpt_correction_T_max 0.953
_exptl_absorpt_correction_T_min 0.901
_exptl_absorpt_correction_type gaussian
_exptl_absorpt_process_details
;
CrysAlisPro, Agilent Technologies,
Version 1.171.37.31 (release 14-01-2014 CrysAlis171 .NET)
(compiled Jan 14 2014,18:38:05)
Numerical absorption correction based on gaussian integration over
            a multifaceted crystal model
Empirical absorption correction using spherical harmonics,
 implemented in SCALE3 ABSPACK scaling algorithm.
;
_exptl_crystal_colour 'clear colourless'
_exptl_crystal_colour_lustre clear
_exptl_crystal_colour_primary colourless
_exptl_crystal_density_diffrn 1.295
_exptl_crystal_description block
_exptl_crystal_F_000 324
_exptl_crystal_size_max 0.219
_exptl_crystal_size_mid 0.1566
_exptl_crystal_size_min 0.0846
_refine_diff_density_max 0.634
_refine_diff_density_min -0.406
_refine_diff_density_rms 0.115
_refine_ls_extinction_method none
_refine_ls_goodness_of_fit_ref 1.085
_refine_ls_hydrogen_treatment mixed
_refine_ls_matrix_type full
_refine_ls_number_parameters 203
_refine_ls_number_reflns 3053
_refine_ls_number_restraints 0
_refine_ls_restrained_S_all 1.085
_refine_ls_R_factor_all 0.0916
_refine_ls_R_factor_gt 0.0854
_refine_ls_shift/su_max 0.000
_refine_ls_shift/su_mean 0.000
_refine_ls_structure_factor_coef Fsqd
_refine_ls_weighting_details 'w=1/[\s^2^(Fo^2^)+(0.1537P)^2^+0.6321P] where P=(Fo^2^+2Fc^2^)/3'
_refine_ls_weighting_scheme calc
_refine_ls_wR_factor_gt 0.2434
_refine_ls_wR_factor_ref 0.2499
_reflns_Friedel_coverage 0.000
_reflns_number_gt 2661
_reflns_number_total 3053
_reflns_threshold_expression 'I > 2\s(I)'
_cod_data_source_file c5cc05070g2.cif
_cod_data_source_block mjrrsc
_cod_original_cell_volume 770.22(11)
_cod_database_code 7117584
_nottingham_internal_coll_name MJRRSC
_nottingham_internal_coll_number 13960
_nottingham_internal_coll_client MJR/RS
_nottingham_internal_coll_type custom
_nottingham_internal_coll_frame_method 'omega scans'
_nottingham_internal_coll_frame_time '25.0000, 100.0000'
_nottingham_internal_coll_frame_width 1.0000
_nottingham_internal_coll_user pczwl
_nottingham_internal_coll_date 12/09/2014
_nottingham_internal_coll_location NOTTS
_nottingham_internal_process_date 02/10/2014
_nottingham_internal_process_user pczwl
_nottingham_internal_solution_date 2/10/2014
_nottingham_internal_solution_user pczwl
_nottingham_internal_refinement_date 15/1/2015
_nottingham_internal_refinement_user pczwl
_nottingham_internal_validation_date 15/1/2015
_nottingham_internal_validation_user pczwl
_nottingham_internal_archive_date 15/1/2015
_chemical_oxdiff_formula 'C18 H25 N2 O2'
_chemical_oxdiff_usercomment 'MJRRSC #13960 GVB-280 IN FOMBLIN FILM ON A MICROMOUNT FOR MJR/RS'
_shelx_space_group_comment
;
The symmetry employed for this shelxl refinement is uniquely defined
by the following loop, which should always be used as a source of
symmetry information in preference to the above space-group names.
They are only intended as comments.
;
_reflns_odcompleteness_completeness 99.96
_reflns_odcompleteness_iscentric 1
_reflns_odcompleteness_theta 66.97
_olex2_refinement_description
;
1. Fixed Uiso
 At 1.2 times of:
  All C(H) groups, All C(H,H) groups
 At 1.5 times of:
  All C(H,H,H) groups, All O(H) groups
2.a Ternary CH refined with riding coordinates:
 C3(H3), C9(H9), C10(H10)
2.b Secondary CH2 refined with riding coordinates:
 C2(H2A,H2B), C5(H5A,H5B), C6(H6A,H6B), C11(H11A,H11B), C12(H12A,H12B),
 C13(H13A,H13B)
2.c Aromatic/amide H refined with riding coordinates:
 C15(H15), C16(H16), C17(H17), C18(H18), C19(H19)
2.d Idealised Me refined as rotating group:
 C20(H20A,H20B,H20C)
;
_shelx_shelxl_version_number 2014/7
_nottingham_internal_coll_instrument 'GVB, PL13110001'
_olex2_exptl_crystal_mounting_method 'in fomblin film on a micromount'
_olex2_submission_special_instructions 'No special instructions were received'

loop_
_space_group_symop_operation_xyz
'x, y, z'
'-x, -y, -z'

loop_
_atom_site_label
_atom_site_type_symbol
_atom_site_fract_x
_atom_site_fract_y
_atom_site_fract_z
_atom_site_U_iso_or_equiv
_atom_site_adp_type
_atom_site_occupancy
_atom_site_site_symmetry_order
_atom_site_calc_flag
_atom_site_refinement_flags_posn
N1 N 0.6924(3) 0.6894(3) 0.80844(19) 0.0305(5) Uani 1 1 d .
C2 C 0.5410(3) 0.7351(3) 0.8567(2) 0.0313(6) Uani 1 1 d .
H2A H 0.5709 0.7754 0.9439 0.038 Uiso 1 1 calc R
H2B H 0.4502 0.6345 0.8318 0.038 Uiso 1 1 calc R
C3 C 0.4727(3) 0.8715(3) 0.8156(2) 0.0311(6) Uani 1 1 d .
H3 H 0.5568 0.9790 0.8495 0.037 Uiso 1 1 calc R
C4 C 0.4348(3) 0.8177(3) 0.6812(2) 0.0299(6) Uani 1 1 d .
C5 C 0.5777(3) 0.7393(3) 0.6256(2) 0.0327(6) Uani 1 1 d .
H5A H 0.5344 0.6811 0.5402 0.039 Uiso 1 1 calc R
H5B H 0.6742 0.8296 0.6345 0.039 Uiso 1 1 calc R
C6 C 0.6431(4) 0.6151(3) 0.6810(2) 0.0344(6) Uani 1 1 d .
H6A H 0.5524 0.5153 0.6609 0.041 Uiso 1 1 calc R
H6B H 0.7430 0.5779 0.6480 0.041 Uiso 1 1 calc R
N7 N 0.4024(3) 0.9611(3) 0.6417(2) 0.0313(5) Uani 1 1 d .
C8 C 0.2554(3) 0.9338(3) 0.5661(2) 0.0315(6) Uani 1 1 d .
C9 C 0.1668(3) 0.7537(3) 0.5389(2) 0.0341(6) Uani 1 1 d .
H9 H 0.1969 0.6824 0.4647 0.041 Uiso 1 1 calc R
C10 C 0.2533(3) 0.7060(3) 0.6427(2) 0.0314(6) Uani 1 1 d .
H10 H 0.2613 0.5844 0.6173 0.038 Uiso 1 1 calc R
C11 C 0.2996(3) 0.8975(3) 0.8486(2) 0.0349(6) Uani 1 1 d .
H11A H 0.2758 1.0086 0.8484 0.042 Uiso 1 1 calc R
H11B H 0.2956 0.8889 0.9276 0.042 Uiso 1 1 calc R
C12 C 0.1697(3) 0.7552(3) 0.7523(3) 0.0373(6) Uani 1 1 d .
H12A H 0.1446 0.6580 0.7793 0.045 Uiso 1 1 calc R
H12B H 0.0614 0.7944 0.7339 0.045 Uiso 1 1 calc R
C13 C 0.7664(4) 0.5732(3) 0.8607(2) 0.0347(6) Uani 1 1 d .
H13A H 0.8558 0.5290 0.8179 0.042 Uiso 1 1 calc R
H13B H 0.6760 0.4773 0.8514 0.042 Uiso 1 1 calc R
C14 C 0.8435(3) 0.6566(3) 0.9891(2) 0.0326(6) Uani 1 1 d .
C15 C 0.7871(4) 0.6001(3) 1.0758(3) 0.0391(7) Uani 1 1 d .
H15 H 0.6991 0.5046 1.0536 0.047 Uiso 1 1 calc R
C16 C 0.8578(4) 0.6814(4) 1.1941(3) 0.0420(7) Uani 1 1 d .
H16 H 0.8176 0.6413 1.2521 0.050 Uiso 1 1 calc R
C17 C 0.9867(4) 0.8208(4) 1.2283(3) 0.0391(6) Uani 1 1 d .
H17 H 1.0352 0.8764 1.3094 0.047 Uiso 1 1 calc R
C18 C 1.0440(3) 0.8780(3) 1.1425(3) 0.0371(6) Uani 1 1 d .
H18 H 1.1325 0.9733 1.1650 0.045 Uiso 1 1 calc R
C19 C 0.9737(3) 0.7976(3) 1.0249(2) 0.0338(6) Uani 1 1 d .
H19 H 1.0140 0.8384 0.9673 0.041 Uiso 1 1 calc R
C20 C 0.5201(4) 1.1205(3) 0.6812(3) 0.0376(6) Uani 1 1 d .
H20A H 0.6359 1.1002 0.6728 0.056 Uiso 1 1 calc GR
H20B H 0.5191 1.1800 0.7641 0.056 Uiso 1 1 calc GR
H20C H 0.4844 1.1886 0.6333 0.056 Uiso 1 1 calc GR
O21 O 0.2010(2) 1.0345(2) 0.52203(18) 0.0384(5) Uani 1 1 d .
O22 O -0.0123(3) 0.7334(3) 0.5243(2) 0.0431(5) Uani 1 1 d .
H22 H -0.050(6) 0.819(6) 0.508(4) 0.065 Uiso 1 1 d R

loop_
_atom_site_aniso_label
_atom_site_aniso_U_11
_atom_site_aniso_U_22
_atom_site_aniso_U_33
_atom_site_aniso_U_23
_atom_site_aniso_U_13
_atom_site_aniso_U_12
N1 0.0294(11) 0.0253(10) 0.0416(12) 0.0173(9) 0.0053(9) 0.0087(8)
C2 0.0304(13) 0.0291(12) 0.0383(13) 0.0170(10) 0.0054(10) 0.0057(10)
C3 0.0291(13) 0.0256(11) 0.0424(14) 0.0164(10) 0.0062(10) 0.0070(9)
C4 0.0297(13) 0.0235(11) 0.0407(14) 0.0165(10) 0.0047(10) 0.0070(9)
C5 0.0326(13) 0.0303(12) 0.0392(14) 0.0160(10) 0.0067(10) 0.0086(10)
C6 0.0358(14) 0.0261(12) 0.0446(15) 0.0146(10) 0.0078(11) 0.0101(10)
N7 0.0296(11) 0.0246(10) 0.0438(12) 0.0174(9) 0.0051(9) 0.0054(8)
C8 0.0306(13) 0.0284(12) 0.0412(14) 0.0174(10) 0.0086(10) 0.0085(10)
C9 0.0327(13) 0.0277(12) 0.0432(14) 0.0152(10) 0.0025(11) 0.0071(10)
C10 0.0299(13) 0.0243(11) 0.0419(14) 0.0153(10) 0.0025(10) 0.0057(9)
C11 0.0338(14) 0.0332(13) 0.0423(14) 0.0163(11) 0.0103(11) 0.0097(11)
C12 0.0315(13) 0.0339(13) 0.0514(16) 0.0208(12) 0.0086(11) 0.0066(10)
C13 0.0367(14) 0.0228(11) 0.0492(16) 0.0184(11) 0.0055(11) 0.0084(10)
C14 0.0317(13) 0.0255(12) 0.0475(15) 0.0196(10) 0.0076(11) 0.0113(10)
C15 0.0409(15) 0.0311(13) 0.0523(17) 0.0240(12) 0.0078(12) 0.0068(11)
C16 0.0467(16) 0.0395(15) 0.0516(17) 0.0272(13) 0.0135(13) 0.0153(12)
C17 0.0374(15) 0.0388(14) 0.0428(15) 0.0158(11) 0.0039(11) 0.0124(11)
C18 0.0274(13) 0.0351(13) 0.0504(16) 0.0168(11) 0.0060(11) 0.0062(10)
C19 0.0290(13) 0.0326(13) 0.0458(15) 0.0194(11) 0.0086(11) 0.0088(10)
C20 0.0345(14) 0.0260(12) 0.0558(17) 0.0207(11) 0.0070(12) 0.0023(10)
O21 0.0343(10) 0.0372(10) 0.0543(12) 0.0275(9) 0.0097(8) 0.0114(8)
O22 0.0318(10) 0.0329(10) 0.0667(14) 0.0252(9) -0.0015(9) 0.0041(8)

loop_
_atom_type_symbol
_atom_type_description
_atom_type_scat_dispersion_real
_atom_type_scat_dispersion_imag
_atom_type_scat_source
C C 0.0181 0.0091 'International Tables Vol C Tables 4.2.6.8 and 6.1.1.4'
H H 0.0000 0.0000 'International Tables Vol C Tables 4.2.6.8 and 6.1.1.4'
N N 0.0311 0.0180 'International Tables Vol C Tables 4.2.6.8 and 6.1.1.4'
O O 0.0492 0.0322 'International Tables Vol C Tables 4.2.6.8 and 6.1.1.4'

loop_
_exptl_crystal_face_index_h
_exptl_crystal_face_index_k
_exptl_crystal_face_index_l
_exptl_crystal_face_perp_dist
_exptl_oxdiff_crystal_face_indexfrac_h
_exptl_oxdiff_crystal_face_indexfrac_k
_exptl_oxdiff_crystal_face_indexfrac_l
_exptl_oxdiff_crystal_face_x
_exptl_oxdiff_crystal_face_y
_exptl_oxdiff_crystal_face_z
-1 0 -7 0.0423 -1.0154 0.0018 -7.0115 0.5512 -0.5787 0.6169
1 0 7 0.0423 1.0154 -0.0018 7.0115 -0.5512 0.5787 -0.6169
-5 1 -1 0.0753 -5.0003 1.0021 -1.0083 0.5362 0.4787 0.6911
5 1 -1 0.0727 4.9991 0.9954 -0.9920 -0.7465 -0.5729 -0.3752
5 -1 1 0.0649 5.0003 -1.0021 1.0083 -0.5362 -0.4787 -0.6911
-2 -1 -5 0.0610 -2.0126 -0.9965 -5.0116 0.7242 -0.3287 0.4927
2 -5 5 0.0942 2.0029 -4.9953 5.0039 0.2692 0.0251 -1.0030
-4 -3 0 0.0798 -4.0046 -2.9932 -0.0103 1.0098 0.2688 0.1713
3 0 -7 0.0547 2.9843 -0.0009 -7.0049 0.0381 -0.9993 0.1905
-1 4 -7 0.0689 -1.0090 3.9963 -7.0064 -0.1111 -0.3763 0.9571
-1 -2 8 0.0777 -0.9855 -1.9978 8.0071 -0.0239 0.7855 -0.6467
4 -4 2 0.0894 3.9978 -3.9975 2.0043 0.0283 -0.4276 -0.9125
-4 2 -4 0.0616 -4.0054 2.0006 -4.0096 0.4236 0.1311 0.8882
4 1 2 0.0568 4.0058 0.9956 2.0106 -0.7995 -0.1746 -0.4872
-2 -5 2 0.0831 -2.0035 -4.9921 1.9932 0.9635 0.1527 -0.3578
-1 5 -4 0.0987 -1.0008 4.9944 -4.0009 -0.4579 -0.0326 0.8235
-3 0 6 0.0608 -2.9866 0.0011 6.0035 0.0223 0.9016 -0.1176

loop_
_geom_angle_atom_site_label_1
_geom_angle_atom_site_label_2
_geom_angle_atom_site_label_3
_geom_angle
C2 N1 C13 110.3(2)
C6 N1 C2 108.8(2)
C6 N1 C13 111.23(19)
N1 C2 H2A 109.2
N1 C2 H2B 109.2
N1 C2 C3 111.9(2)
H2A C2 H2B 107.9
C3 C2 H2A 109.2
C3 C2 H2B 109.2
C2 C3 H3 110.3
C4 C3 C2 110.8(2)
C4 C3 H3 110.3
C11 C3 C2 111.6(2)
C11 C3 H3 110.3
C11 C3 C4 103.5(2)
C3 C4 C5 112.8(2)
C3 C4 C10 105.1(2)
C5 C4 C10 116.3(2)
N7 C4 C3 110.71(19)
N7 C4 C5 110.0(2)
N7 C4 C10 101.28(19)
C4 C5 H5A 109.0
C4 C5 H5B 109.0
H5A C5 H5B 107.8
C6 C5 C4 112.8(2)
C6 C5 H5A 109.0
C6 C5 H5B 109.0
N1 C6 C5 111.4(2)
N1 C6 H6A 109.3
N1 C6 H6B 109.3
C5 C6 H6A 109.3
C5 C6 H6B 109.3
H6A C6 H6B 108.0
C8 N7 C4 114.9(2)
C8 N7 C20 121.7(2)
C20 N7 C4 123.4(2)
N7 C8 C9 108.5(2)
O21 C8 N7 126.4(2)
O21 C8 C9 125.0(2)
C8 C9 H9 108.5
C8 C9 C10 103.0(2)
C10 C9 H9 108.5
O22 C9 C8 113.9(2)
O22 C9 H9 108.5
O22 C9 C10 114.2(2)
C4 C10 H10 111.0
C9 C10 C4 104.10(19)
C9 C10 H10 111.0
C9 C10 C12 114.0(2)
C12 C10 C4 105.3(2)
C12 C10 H10 111.0
C3 C11 H11A 110.9
C3 C11 H11B 110.9
C3 C11 C12 104.5(2)
H11A C11 H11B 108.9
C12 C11 H11A 110.9
C12 C11 H11B 110.9
C10 C12 C11 106.5(2)
C10 C12 H12A 110.4
C10 C12 H12B 110.4
C11 C12 H12A 110.4
C11 C12 H12B 110.4
H12A C12 H12B 108.6
N1 C13 H13A 109.2
N1 C13 H13B 109.2
N1 C13 C14 112.0(2)
H13A C13 H13B 107.9
C14 C13 H13A 109.2
C14 C13 H13B 109.2
C15 C14 C13 122.0(2)
C15 C14 C19 118.1(3)
C19 C14 C13 119.9(2)
C14 C15 H15 119.5
C16 C15 C14 120.9(3)
C16 C15 H15 119.5
C15 C16 H16 119.8
C17 C16 C15 120.4(3)
C17 C16 H16 119.8
C16 C17 H17 120.5
C16 C17 C18 119.1(3)
C18 C17 H17 120.5
C17 C18 H18 119.7
C19 C18 C17 120.5(3)
C19 C18 H18 119.7
C14 C19 H19 119.5
C18 C19 C14 120.9(2)
C18 C19 H19 119.5
N7 C20 H20A 109.5
N7 C20 H20B 109.5
N7 C20 H20C 109.5
H20A C20 H20B 109.5
H20A C20 H20C 109.5
H20B C20 H20C 109.5
C9 O22 H22 111(3)

loop_
_geom_bond_atom_site_label_1
_geom_bond_atom_site_label_2
_geom_bond_distance
N1 C2 1.467(3)
N1 C6 1.454(3)
N1 C13 1.471(3)
C2 H2A 0.9900
C2 H2B 0.9900
C2 C3 1.530(3)
C3 H3 1.0000
C3 C4 1.528(4)
C3 C11 1.523(4)
C4 C5 1.533(4)
C4 N7 1.483(3)
C4 C10 1.559(3)
C5 H5A 0.9900
C5 H5B 0.9900
C5 C6 1.526(3)
C6 H6A 0.9900
C6 H6B 0.9900
N7 C8 1.334(3)
N7 C20 1.456(3)
C8 C9 1.524(3)
C8 O21 1.235(3)
C9 H9 1.0000
C9 C10 1.540(4)
C9 O22 1.405(3)
C10 H10 1.0000
C10 C12 1.544(4)
C11 H11A 0.9900
C11 H11B 0.9900
C11 C12 1.546(4)
C12 H12A 0.9900
C12 H12B 0.9900
C13 H13A 0.9900
C13 H13B 0.9900
C13 C14 1.502(4)
C14 C15 1.393(4)
C14 C19 1.401(4)
C15 H15 0.9500
C15 C16 1.387(4)
C16 H16 0.9500
C16 C17 1.386(4)
C17 H17 0.9500
C17 C18 1.391(4)
C18 H18 0.9500
C18 C19 1.378(4)
C19 H19 0.9500
C20 H20A 0.9800
C20 H20B 0.9800
C20 H20C 0.9800
O22 H22 0.89(5)

loop_
_geom_torsion_atom_site_label_1
_geom_torsion_atom_site_label_2
_geom_torsion_atom_site_label_3
_geom_torsion_atom_site_label_4
_geom_torsion
N1 C2 C3 C4 55.6(3)
N1 C2 C3 C11 170.4(2)
N1 C13 C14 C15 120.5(3)
N1 C13 C14 C19 -58.1(3)
C2 N1 C6 C5 62.2(3)
C2 N1 C13 C14 -68.3(3)
C2 C3 C4 C5 -44.9(3)
C2 C3 C4 N7 -168.6(2)
C2 C3 C4 C10 82.8(2)
C2 C3 C11 C12 -80.9(3)
C3 C4 C5 C6 44.2(3)
C3 C4 N7 C8 -126.4(2)
C3 C4 N7 C20 53.6(3)
C3 C4 C10 C9 141.39(19)
C3 C4 C10 C12 21.2(2)
C3 C11 C12 C10 -25.1(3)
C4 C3 C11 C12 38.3(2)
C4 C5 C6 N1 -52.9(3)
C4 N7 C8 C9 -2.5(3)
C4 N7 C8 O21 179.6(2)
C4 C10 C12 C11 2.4(3)
C5 C4 N7 C8 108.3(2)
C5 C4 N7 C20 -71.7(3)
C5 C4 C10 C9 -93.1(2)
C5 C4 C10 C12 146.7(2)
C6 N1 C2 C3 -64.4(3)
C6 N1 C13 C14 170.9(2)
N7 C4 C5 C6 168.3(2)
N7 C4 C10 C9 26.1(2)
N7 C4 C10 C12 -94.1(2)
N7 C8 C9 C10 19.5(3)
N7 C8 C9 O22 143.8(2)
C8 C9 C10 C4 -27.9(2)
C8 C9 C10 C12 86.3(2)
C9 C10 C12 C11 -111.1(2)
C10 C4 C5 C6 -77.4(3)
C10 C4 N7 C8 -15.3(3)
C10 C4 N7 C20 164.7(2)
C11 C3 C4 C5 -164.6(2)
C11 C3 C4 N7 71.7(2)
C11 C3 C4 C10 -36.9(2)
C13 N1 C2 C3 173.3(2)
C13 N1 C6 C5 -176.0(2)
C13 C14 C15 C16 -178.6(2)
C13 C14 C19 C18 178.8(2)
C14 C15 C16 C17 -0.1(4)
C15 C14 C19 C18 0.1(4)
C15 C16 C17 C18 0.0(4)
C16 C17 C18 C19 0.1(4)
C17 C18 C19 C14 -0.2(4)
C19 C14 C15 C16 0.1(4)
C20 N7 C8 C9 177.5(2)
C20 N7 C8 O21 -0.4(4)
O21 C8 C9 C10 -162.5(2)
O21 C8 C9 O22 -38.3(4)
O22 C9 C10 C4 -151.9(2)
O22 C9 C10 C12 -37.8(3)
